data_7712230
loop_
_publ_author_name
'Dutton, Jason Laurence'
'Sharp-Bucknall, Lachlan'
'Sceney, Marcus'
'White, Keith Forrest'

_publ_section_title
;
 Synthesis, structural characterization, reactivity and catalytic activity
 of mixed halo/triflate ArI(OTf)(X) species
;
_journal_name_full 'Dalton Transactions'
_journal_paper_doi 10.1039/D3DT00275F
_journal_year 2023
_chemical_formula_moiety 'O35 Tl4 W11'
_chemical_formula_sum 'O35 Tl4 W11'
_chemical_formula_weight 3399.83
_space_group_crystal_system monoclinic
_space_group_IT_number 3
_space_group_name_Hall 'P 2y'
_space_group_name_H-M_alt 'P 1 2 1'
_atom_sites_solution_primary dual
_audit_creation_date 2021-11-04
_audit_creation_method
;
Olex2 1.3
(compiled 2020.11.12 svn.r5f609507 for OlexSys, GUI svn.r6272)
;
_audit_update_record
;
2022-10-06 deposited with the CCDC.	2023-01-31 downloaded from the CCDC.
;
_cell_angle_alpha 90
_cell_angle_beta 98.109(3)
_cell_angle_gamma 90
_cell_formula_units_Z 1
_cell_length_a 7.3114(8)
_cell_length_b 3.8154(4)
_cell_length_c 25.877(3)
_cell_measurement_reflns_used 9826
_cell_measurement_temperature 293(2)
_cell_measurement_theta_max 33.33
_cell_measurement_theta_min 2.38
_cell_volume 714.65(14)
_computing_molecular_graphics 'Olex2 1.3 (Dolomanov et al., 2009)'
_computing_publication_material 'Olex2 1.3 (Dolomanov et al., 2009)'
_computing_structure_refinement 'SHELXL-2017/1 (Sheldrick, 2017)'
_computing_structure_solution 'SHELXT 2018/2 (Sheldrick, 2018)'
_diffrn_ambient_temperature 293(2)
_diffrn_detector PIXEL
_diffrn_detector_area_resol_mean 7.41
_diffrn_detector_type 'Bruker PHOTON III area detector'
_diffrn_measured_fraction_theta_full 0.995
_diffrn_measured_fraction_theta_max 0.996
_diffrn_measurement_device 'three-circle diffractometer'
_diffrn_measurement_device_type 'Bruker D8 Venture diffractometer'
_diffrn_measurement_method '\w and \f scans'
_diffrn_radiation_monochromator 'Incoatec HELIOS multilayer mirrors'
_diffrn_radiation_type MoK\a
_diffrn_radiation_wavelength 0.71073
_diffrn_reflns_av_R_equivalents 0.0616
_diffrn_reflns_av_unetI/netI 0.0519
_diffrn_reflns_Laue_measured_fraction_full 0.995
_diffrn_reflns_Laue_measured_fraction_max 0.996
_diffrn_reflns_limit_h_max 11
_diffrn_reflns_limit_h_min -11
_diffrn_reflns_limit_k_max 5
_diffrn_reflns_limit_k_min -5
_diffrn_reflns_limit_l_max 39
_diffrn_reflns_limit_l_min -39
_diffrn_reflns_number 18889
_diffrn_reflns_point_group_measured_fraction_full 0.997
_diffrn_reflns_point_group_measured_fraction_max 0.997
_diffrn_reflns_theta_full 25.242
_diffrn_reflns_theta_max 33.335
_diffrn_reflns_theta_min 2.385
_diffrn_source 'Incoatec IuS3.0 microfocus X-ray tube'
_exptl_absorpt_coefficient_mu 66.626
_exptl_absorpt_correction_T_max 0.7465
_exptl_absorpt_correction_T_min 0.3225
_exptl_absorpt_correction_type multi-scan
_exptl_absorpt_process_details
'SADABS-2016/2 (Bruker,2016/2) was used for absorption correction. wR2(int) was 0.1388 before and 0.0639 after correction. The Ratio of minimum to maximum transmission is 0.4320. The \l/2 correction factor is Not present.'
_exptl_crystal_colour colourless
_exptl_crystal_density_diffrn 7.900
_exptl_crystal_description plate
_exptl_crystal_F_000 1418
_exptl_crystal_recrystallization_method 'From the Melt'
_exptl_crystal_size_max 0.075
_exptl_crystal_size_mid 0.054
_exptl_crystal_size_min 0.02
_refine_diff_density_max 9.229
_refine_diff_density_min -8.440
_refine_diff_density_rms 1.003
_refine_ls_abs_structure_details
;
 Twinning involves inversion, so Flack parameter cannot be determined
;
_refine_ls_extinction_method none
_refine_ls_goodness_of_fit_ref 1.080
_refine_ls_hydrogen_treatment undef
_refine_ls_matrix_type full
_refine_ls_number_parameters 157
_refine_ls_number_reflns 5465
_refine_ls_number_restraints 3
_refine_ls_restrained_S_all 1.083
_refine_ls_R_factor_all 0.0534
_refine_ls_R_factor_gt 0.0527
_refine_ls_shift/su_max 0.263
_refine_ls_shift/su_mean 0.011
_refine_ls_structure_factor_coef Fsqd
_refine_ls_weighting_details 'w=1/[\s^2^(Fo^2^)+(0.0778P)^2^+41.4341P] where P=(Fo^2^+2Fc^2^)/3'
_refine_ls_weighting_scheme calc
_refine_ls_wR_factor_gt 0.1368
_refine_ls_wR_factor_ref 0.1378
_reflns_Friedel_coverage 0.775
_reflns_Friedel_fraction_full 1.000
_reflns_Friedel_fraction_max 0.998
_reflns_number_gt 5390
_reflns_number_total 5465
_reflns_threshold_expression 'I > 2\s(I)'
_cod_data_source_file d3dt00275f2.cif
_cod_data_source_block Tl4W11O35
_cod_original_cell_volume 714.65(13)
_cod_database_code 7712230
_shelx_shelxl_version_number 2017/1
_shelx_space_group_comment
;
The symmetry employed for this shelxl refinement is uniquely defined
by the following loop, which should always be used as a source of
symmetry information in preference to the above space-group names.
They are only intended as comments.
;
_shelx_estimated_absorpt_t_max 0.349
_shelx_estimated_absorpt_t_min 0.082
_olex2_refinement_description
;
1. Twinned data refinement
 Scales: 0.25781
 0.25283 0.26478 0.22458
2. Restrained distances
 W1A-O1
 1.7 with sigma of 0.03
 W3-O8
 1.75 with sigma of 0.02
3. Others
 0.5*[Sof(Tl1)]+1*[Sof(Tl2)]+1*[Sof(Tl3)]=2 with esd of 0
 Sof(W1A)=0.5*(1-FVAR(2))
 Sof(W1B)=0.5*FVAR(2)
 Fixed Sof: O1(0.5)
 Fixed Y: Tl1(0)
;
_olex2_submission_special_instructions 'No special instructions were received'

loop_
_space_group_symop_operation_xyz
'x, y, z'
'-x, y, -z'

loop_
_atom_site_label
_atom_site_type_symbol
_atom_site_fract_x
_atom_site_fract_y
_atom_site_fract_z
_atom_site_U_iso_or_equiv
_atom_site_adp_type
_atom_site_occupancy
_atom_site_site_symmetry_order
_atom_site_calc_flag
_atom_site_refinement_flags_posn
_atom_site_refinement_flags_adp
_atom_site_refinement_flags_occupancy
_atom_site_disorder_assembly
_atom_site_disorder_group
W1A W 0.000000 0.599(2) 0.000000 -0.0004(7) Uani 0.87(2) 2 d DS T P . .
W1B W 0.000000 0.446(12) 0.000000 0.013(6) Uani 0.13(2) 2 d S T P . .
W2 W 0.3184(3) 0.4755(16) 0.12301(7) 0.0161(5) Uani 1 1 d . . . . .
W3 W 0.8148(3) 0.4536(15) 0.12326(5) 0.0092(4) Uani 1 1 d D . . . .
W4 W 0.6278(3) 0.5709(14) 0.25006(3) 0.0089(4) Uani 1 1 d . . . . .
W5 W 0.9459(2) 0.5792(15) 0.37590(6) 0.0058(2) Uani 1 1 d . . . . .
W6 W 0.4348(3) 0.4716(15) 0.37640(7) 0.0073(3) Uani 1 1 d . . . . .
Tl1 Tl 0.500000 0.000000 0.000000 0.0597(14) Uani 0.884(6) 2 d S T P . .
Tl2 Tl 0.1297(7) 0.0387(17) 0.25698(8) 0.0448(6) Uani 0.882(3) 1 d . . P . .
Tl3 Tl 0.7413(12) 0.0232(14) 0.49272(9) 0.0509(11) Uani 0.676(3) 1 d . . P . .
O1 O 0.070(5) 1.006(9) -0.005(2) 0.008(9) Uiso 0.5 1 d D . P . .
O2 O 0.153(3) 0.503(5) -0.0508(8) 0.003(3) Uiso 1 1 d . . . . .
O3 O 0.206(4) 0.636(10) 0.0540(11) 0.025(6) Uiso 1 1 d . . . . .
O4 O 0.343(4) 0.021(9) 0.1279(10) 0.015(6) Uiso 1 1 d . . . . .
O5 O 0.417(4) 0.617(10) 0.1896(12) 0.022(5) Uiso 1 1 d . . . . .
O6 O 0.550(5) 0.517(6) 0.0989(7) 0.015(4) Uiso 1 1 d . . . . .
O7 O 0.074(5) 0.523(7) 0.1421(7) 0.017(4) Uiso 1 1 d . . . . .
O8 O 0.800(4) 0.037(5) 0.1074(11) 0.020(6) Uiso 1 1 d D . . . .
O9 O 0.775(3) 0.507(6) 0.1912(10) 0.011(5) Uiso 1 1 d . . . . .
O10 O 0.463(3) 0.514(5) 0.2932(8) 0.005(4) Uiso 1 1 d . . . . .
O11 O 0.553(4) 1.014(10) 0.2408(11) 0.025(6) Uiso 1 1 d . . . . .
O12 O 0.833(4) 0.622(10) 0.2980(11) 0.023(5) Uiso 1 1 d . . . . .
O13 O 1.028(4) 0.629(10) 0.4398(12) 0.024(5) Uiso 1 1 d . . . . .
O14 O 0.974(6) 1.046(14) 0.3827(16) 0.043(11) Uiso 1 1 d . . . . .
O15 O 1.171(5) 0.539(6) 0.3481(6) 0.012(3) Uiso 1 1 d . . . . .
O16 O 0.690(4) 0.531(6) 0.3843(6) 0.011(3) Uiso 1 1 d . . . . .
O17 O 0.414(4) 0.520(7) 0.4423(11) 0.017(5) Uiso 1 1 d . . . . .
O18 O 0.419(2) 0.017(4) 0.3559(8) 0.002(3) Uiso 1 1 d . . . . .

loop_
_atom_site_aniso_label
_atom_site_aniso_U_11
_atom_site_aniso_U_22
_atom_site_aniso_U_33
_atom_site_aniso_U_23
_atom_site_aniso_U_13
_atom_site_aniso_U_12
W1A 0.0087(8) -0.0119(17) 0.0021(6) 0.000 0.0014(8) 0.000
W1B 0.050(12) -0.003(16) -0.005(4) 0.000 0.010(7) 0.000
W2 0.0219(8) 0.0116(8) 0.0106(7) 0.0026(6) -0.0129(7) 0.0044(9)
W3 0.0182(7) -0.0005(7) 0.0121(7) 0.0011(5) 0.0094(7) 0.0009(10)
W4 0.0060(4) 0.0172(12) 0.0035(3) -0.0018(6) 0.0004(6) -0.0044(8)
W5 0.0015(3) 0.0054(5) 0.0100(5) 0.0008(6) -0.0015(4) -0.0039(8)
W6 0.0082(5) 0.0053(5) 0.0077(6) 0.0016(5) -0.0021(5) 0.0015(6)
Tl1 0.111(4) 0.041(3) 0.0287(12) 0.000 0.014(4) 0.000
Tl2 0.0600(13) 0.0359(15) 0.0381(8) 0.0017(11) 0.0057(19) -0.0051(14)
Tl3 0.075(2) 0.055(3) 0.0223(8) -0.0006(13) 0.004(3) 0.0142(19)

loop_
_atom_type_symbol
_atom_type_description
_atom_type_scat_dispersion_real
_atom_type_scat_dispersion_imag
_atom_type_scat_source
O O 0.0106 0.0060 'International Tables Vol C Tables 4.2.6.8 and 6.1.1.4'
W W -0.8490 6.8722 'International Tables Vol C Tables 4.2.6.8 and 6.1.1.4'
Tl Tl -2.8358 9.6688 'International Tables Vol C Tables 4.2.6.8 and 6.1.1.4'

loop_
_geom_angle_atom_site_label_1
_geom_angle_atom_site_label_2
_geom_angle_atom_site_label_3
_geom_angle
_geom_angle_site_symmetry_1
_geom_angle_site_symmetry_3
_geom_angle_publ_flag
W1B W1A W1B 180.000(17) . 1_565 ?
W1B W1A Tl1 112.73(9) . 1_465 ?
W1B W1A Tl1 67.27(10) 1_565 1_465 ?
W1B W1A Tl1 67.27(10) 1_565 1_565 ?
W1B W1A Tl1 112.73(11) . 1_565 ?
W1B W1A O1 13.4(8) . 2_545 ?
W1B W1A O1 160.9(13) . . ?
W1B W1A O1 13.4(8) . 1_545 ?
W1B W1A O1 160.9(13) . 2 ?
W1B W1A O2 78.8(6) . . ?
W1B W1A O2 78.8(6) . 2 ?
W1B W1A O3 94.3(12) . . ?
W1B W1A O3 94.3(12) . 2 ?
Tl1 W1A Tl1 134.5(2) 1_565 1_465 ?
O1 W1A W1B 166.6(8) 1_545 1_565 ?
O1 W1A W1B 166.6(8) 2_545 1_565 ?
O1 W1A W1B 19.1(13) 2 1_565 ?
O1 W1A W1B 19.1(13) . 1_565 ?
O1 W1A Tl1 86.0(13) 2 1_565 ?
O1 W1A Tl1 86.0(13) . 1_465 ?
O1 W1A Tl1 125.8(8) 1_545 1_465 ?
O1 W1A Tl1 125.8(8) 2_545 1_565 ?
O1 W1A Tl1 99.6(8) 2_545 1_465 ?
O1 W1A Tl1 99.6(8) 1_545 1_565 ?
O1 W1A Tl1 48.7(13) 2 1_465 ?
O1 W1A Tl1 48.7(13) . 1_565 ?
O1 W1A O1 174.3(7) . 2_545 ?
O1 W1A O1 147(2) 2 2_545 ?
O1 W1A O1 26.9(17) 2_545 1_545 ?
O1 W1A O1 174.3(7) 2 1_545 ?
O1 W1A O1 147(2) . 1_545 ?
O1 W1A O1 38(3) 2 . ?
O1 W1A O2 117.1(18) 2 . ?
O1 W1A O2 84.9(17) . . ?
O1 W1A O2 117.1(18) . 2 ?
O1 W1A O2 84.9(17) 2 2 ?
O1 W1A O3 95(2) . 2 ?
O1 W1A O3 76(2) 2 2 ?
O1 W1A O3 76(2) . . ?
O1 W1A O3 95(2) 2 . ?
O2 W1A W1B 101.2(6) 2 1_565 ?
O2 W1A W1B 101.2(6) . 1_565 ?
O2 W1A Tl1 135.7(6) 2 1_565 ?
O2 W1A Tl1 55.6(6) 2 1_465 ?
O2 W1A Tl1 55.6(6) . 1_565 ?
O2 W1A Tl1 135.7(6) . 1_465 ?
O2 W1A O1 90.2(13) 2 1_545 ?
O2 W1A O1 90.2(13) . 2_545 ?
O2 W1A O1 67.5(13) 2 2_545 ?
O2 W1A O1 67.5(13) . 1_545 ?
O2 W1A O2 157.6(12) 2 . ?
O2 W1A O3 89.4(8) . 2 ?
O2 W1A O3 92.3(8) . . ?
O2 W1A O3 89.4(8) 2 . ?
O2 W1A O3 92.3(8) 2 2 ?
O3 W1A W1B 85.7(12) 2 1_565 ?
O3 W1A W1B 85.7(12) . 1_565 ?
O3 W1A Tl1 127.1(10) . 1_465 ?
O3 W1A Tl1 48.6(9) . 1_565 ?
O3 W1A Tl1 127.1(10) 2 1_565 ?
O3 W1A Tl1 48.6(9) 2 1_465 ?
O3 W1A O1 101.1(17) . 2_545 ?
O3 W1A O1 101.1(16) 2 1_545 ?
O3 W1A O1 87.4(16) 2 2_545 ?
O3 W1A O1 87.4(16) . 1_545 ?
O3 W1A O3 171(2) . 2 ?
W1A W1B W1A 180.0 . 1_545 ?
W1A W1B Tl1 115.0(6) . 1_455 ?
W1A W1B Tl1 65.0(6) 1_545 1_455 ?
W1A W1B Tl1 115.0(6) . . ?
W1A W1B Tl1 65.0(6) 1_545 . ?
W1A W1B O1 162.2(12) . 2_545 ?
W1A W1B O1 14.2(10) . . ?
W1A W1B O1 14.2(10) . 2 ?
W1A W1B O1 162.2(12) . 1_545 ?
W1A W1B O2 83.3(15) . . ?
W1A W1B O2 83.3(15) . 2 ?
W1A W1B O3 69.1(16) . 2 ?
W1A W1B O3 69.1(16) . . ?
Tl1 W1B Tl1 130.1(11) 1_455 . ?
O1 W1B W1A 165.8(10) 2 1_545 ?
O1 W1B W1A 17.8(12) 2_545 1_545 ?
O1 W1B W1A 17.8(12) 1_545 1_545 ?
O1 W1B W1A 165.8(10) . 1_545 ?
O1 W1B Tl1 128.7(12) . 1_455 ?
O1 W1B Tl1 128.7(12) 2 . ?
O1 W1B Tl1 47.7(11) 2_545 1_455 ?
O1 W1B Tl1 82.5(14) 2_545 . ?
O1 W1B Tl1 101.1(10) 2 1_455 ?
O1 W1B Tl1 47.7(11) 1_545 . ?
O1 W1B Tl1 101.1(10) . . ?
O1 W1B Tl1 82.5(14) 1_545 1_455 ?
O1 W1B O1 148(2) 2_545 2 ?
O1 W1B O1 36(2) 2_545 1_545 ?
O1 W1B O1 176.3(9) 2_545 . ?
O1 W1B O1 176.3(9) 1_545 2 ?
O1 W1B O1 28(2) . 2 ?
O1 W1B O1 148(2) 1_545 . ?
O1 W1B O2 112(2) 2_545 . ?
O1 W1B O2 81.6(19) 2_545 2 ?
O1 W1B O2 81.6(19) 1_545 . ?
O1 W1B O2 112(2) 1_545 2 ?
O1 W1B O3 119(2) 1_545 2 ?
O1 W1B O3 101(2) 2_545 2 ?
O1 W1B O3 119(2) 2_545 . ?
O1 W1B O3 101(2) 1_545 . ?
O2 W1B W1A 96.7(15) 2 1_545 ?
O2 W1B W1A 96.7(15) . 1_545 ?
O2 W1B Tl1 54.0(8) . . ?
O2 W1B Tl1 133.4(10) . 1_455 ?
O2 W1B Tl1 54.0(8) 2 1_455 ?
O2 W1B Tl1 133.4(10) 2 . ?
O2 W1B O1 71.4(17) 2 2 ?
O2 W1B O1 95(2) . 2 ?
O2 W1B O1 95(2) 2 . ?
O2 W1B O1 71.4(17) . . ?
O2 W1B O2 167(3) 2 . ?
O2 W1B O3 89.0(10) . . ?
O2 W1B O3 89.0(10) 2 2 ?
O2 W1B O3 86.2(10) . 2 ?
O2 W1B O3 86.2(10) 2 . ?
O3 W1B W1A 110.9(16) . 1_545 ?
O3 W1B W1A 110.9(16) 2 1_545 ?
O3 W1B Tl1 64.4(10) 2 1_455 ?
O3 W1B Tl1 64.4(10) . . ?
O3 W1B Tl1 137.1(9) . 1_455 ?
O3 W1B Tl1 137.1(9) 2 . ?
O3 W1B O1 77(2) . 2 ?
O3 W1B O1 77(2) 2 . ?
O3 W1B O1 62.5(19) . . ?
O3 W1B O1 62.5(19) 2 2 ?
O3 W1B O3 138(3) . 2 ?
Tl1 W2 Tl1 55.58(3) . 1_565 ?
Tl1 W2 Tl2 174.09(11) 1_565 . ?
Tl1 W2 Tl2 130.27(11) . . ?
Tl1 W2 Tl2 177.69(11) . 1_565 ?
Tl1 W2 Tl2 122.23(10) 1_565 1_565 ?
Tl2 W2 Tl2 51.90(4) . 1_565 ?
O3 W2 Tl1 64.2(10) . . ?
O3 W2 Tl1 44.3(9) . 1_565 ?
O3 W2 Tl2 115.0(10) . 1_565 ?
O3 W2 Tl2 136.5(9) . . ?
O3 W2 O4 76.4(13) . 1_565 ?
O4 W2 Tl1 117.3(8) 1_565 . ?
O4 W2 Tl1 62.0(8) 1_565 1_565 ?
O4 W2 Tl1 64.5(9) . . ?
O4 W2 Tl1 119.7(9) . 1_565 ?
O4 W2 Tl2 117.5(9) . 1_565 ?
O4 W2 Tl2 60.4(8) 1_565 1_565 ?
O4 W2 Tl2 66.0(9) . . ?
O4 W2 Tl2 112.1(8) 1_565 . ?
O4 W2 O3 113.8(14) . . ?
O4 W2 O4 167.7(17) . 1_565 ?
O4 W2 O5 101.5(15) . . ?
O4 W2 O6 91.2(13) . . ?
O4 W2 O7 99.5(13) . . ?
O5 W2 Tl1 137.2(9) . . ?
O5 W2 Tl1 116.7(11) . 1_565 ?
O5 W2 Tl2 59.0(10) . . ?
O5 W2 Tl2 42.2(9) . 1_565 ?
O5 W2 O3 144.7(18) . . ?
O5 W2 O4 68.5(14) . 1_565 ?
O5 W2 O6 91.8(11) . . ?
O5 W2 O7 89.3(10) . . ?
O6 W2 Tl1 46.0(7) . 1_565 ?
O6 W2 Tl1 50.9(6) . . ?
O6 W2 Tl2 135.3(7) . . ?
O6 W2 Tl2 127.2(7) . 1_565 ?
O6 W2 O3 87.3(11) . . ?
O6 W2 O4 82.1(11) . 1_565 ?
O6 W2 O7 168.8(10) . . ?
O7 W2 Tl1 131.5(7) . . ?
O7 W2 Tl1 124.1(7) . 1_565 ?
O7 W2 Tl2 49.9(7) . 1_565 ?
O7 W2 Tl2 53.8(6) . . ?
O7 W2 O3 85.3(10) . . ?
O7 W2 O4 88.0(11) . 1_565 ?
Tl1 W3 Tl1 54.97(2) . 1_565 ?
Tl1 W3 Tl2 132.42(11) . 1_655 ?
Tl1 W3 Tl2 120.35(10) 1_565 1_665 ?
Tl1 W3 Tl2 174.87(10) . 1_665 ?
Tl2 W3 Tl1 172.22(10) 1_655 1_565 ?
Tl2 W3 Tl2 52.15(4) 1_655 1_665 ?
O2 W3 Tl1 53.9(6) 2_655 . ?
O2 W3 Tl1 49.1(6) 2_655 1_565 ?
O2 W3 Tl2 135.3(6) 2_655 1_655 ?
O2 W3 Tl2 125.6(6) 2_655 1_665 ?
O2 W3 O6 85.8(8) 2_655 . ?
O2 W3 O8 74.8(9) 2_655 1_565 ?
O6 W3 Tl1 51.3(6) . . ?
O6 W3 Tl1 44.6(7) . 1_565 ?
O6 W3 Tl2 124.2(6) . 1_665 ?
O6 W3 Tl2 135.5(6) . 1_655 ?
O6 W3 O8 78.6(10) . 1_565 ?
O7 W3 Tl1 122.8(7) 1_655 1_565 ?
O7 W3 Tl1 134.0(7) 1_655 . ?
O7 W3 Tl2 49.3(7) 1_655 1_665 ?
O7 W3 Tl2 55.3(6) 1_655 1_655 ?
O7 W3 O2 89.0(8) 1_655 2_655 ?
O7 W3 O6 164.4(10) 1_655 . ?
O7 W3 O8 85.9(10) 1_655 1_565 ?
O8 W3 Tl1 105.7(7) 1_565 . ?
O8 W3 Tl1 51.7(10) . . ?
O8 W3 Tl1 50.9(7) 1_565 1_565 ?
O8 W3 Tl1 106.3(10) . 1_565 ?
O8 W3 Tl2 81.3(10) . 1_655 ?
O8 W3 Tl2 121.9(7) 1_565 1_655 ?
O8 W3 Tl2 69.8(7) 1_565 1_665 ?
O8 W3 Tl2 133.2(10) . 1_665 ?
O8 W3 O2 82.2(12) . 2_655 ?
O8 W3 O6 90.8(12) . . ?
O8 W3 O7 103.0(12) . 1_655 ?
O8 W3 O8 155.2(17) . 1_565 ?
O8 W3 O9 109.5(13) . . ?
O9 W3 Tl1 121.8(7) . 1_565 ?
O9 W3 Tl1 130.8(8) . . ?
O9 W3 Tl2 48.5(8) . 1_665 ?
O9 W3 Tl2 52.6(7) . 1_655 ?
O9 W3 O2 167.9(10) . 2_655 ?
O9 W3 O6 90.6(10) . . ?
O9 W3 O7 91.5(10) . 1_655 ?
O9 W3 O8 93.1(10) . 1_565 ?
Tl2 W4 Tl2 54.87(8) 1_565 . ?
Tl2 W4 Tl2 174.30(9) 1_665 . ?
Tl2 W4 Tl2 121.72(11) 1_655 . ?
Tl2 W4 Tl2 174.15(9) 1_565 1_655 ?
Tl2 W4 Tl2 55.17(8) 1_665 1_655 ?
Tl2 W4 Tl2 127.72(12) 1_665 1_565 ?
O5 W4 Tl2 125.0(9) . 1_665 ?
O5 W4 Tl2 60.6(9) . . ?
O5 W4 Tl2 129.6(9) . 1_655 ?
O5 W4 Tl2 54.2(9) . 1_565 ?
O5 W4 O11 81.4(14) . 1_545 ?
O9 W4 Tl2 122.5(7) . . ?
O9 W4 Tl2 131.7(7) . 1_565 ?
O9 W4 Tl2 53.8(7) . 1_655 ?
O9 W4 Tl2 60.5(7) . 1_665 ?
O9 W4 O5 81.6(8) . . ?
O9 W4 O11 87.3(10) . 1_545 ?
O10 W4 Tl2 40.5(7) . . ?
O10 W4 Tl2 136.0(7) . 1_665 ?
O10 W4 Tl2 48.2(6) . 1_565 ?
O10 W4 Tl2 126.0(6) . 1_655 ?
O10 W4 O5 89.2(10) . . ?
O10 W4 O9 162.5(9) . . ?
O10 W4 O11 76.6(10) . 1_545 ?
O10 W4 O11 88.6(11) . . ?
O10 W4 O12 98.9(9) . . ?
O11 W4 Tl2 129.8(8) 1_545 1_665 ?
O11 W4 Tl2 48.1(8) 1_545 . ?
O11 W4 Tl2 102.2(10) . . ?
O11 W4 Tl2 81.3(10) . 1_665 ?
O11 W4 Tl2 48.1(10) . 1_565 ?
O11 W4 Tl2 135.9(10) . 1_655 ?
O11 W4 Tl2 102.5(8) 1_545 1_565 ?
O11 W4 Tl2 74.9(8) 1_545 1_655 ?
O11 W4 O5 68.3(14) . . ?
O11 W4 O9 101.6(12) . . ?
O11 W4 O11 146.5(16) . 1_545 ?
O11 W4 O12 101.4(16) . . ?
O12 W4 Tl2 125.3(10) . 1_565 ?
O12 W4 Tl2 52.2(11) . 1_655 ?
O12 W4 Tl2 131.4(10) . . ?
O12 W4 Tl2 43.0(10) . 1_665 ?
O12 W4 O5 166.9(16) . . ?
O12 W4 O9 93.0(11) . . ?
O12 W4 O11 110.4(14) . 1_545 ?
Tl2 W5 Tl2 56.74(5) 1_665 1_655 ?
Tl2 W5 Tl3 128.05(10) 1_665 1_565 ?
Tl2 W5 Tl3 128.69(12) 1_665 2_756 ?
Tl2 W5 Tl3 128.09(13) 1_655 2_766 ?
Tl2 W5 Tl3 118.83(9) 1_655 . ?
Tl2 W5 Tl3 98.59(9) 1_655 2_756 ?
Tl2 W5 Tl3 104.32(9) 1_665 2_766 ?
Tl2 W5 Tl3 175.12(9) 1_665 . ?
Tl3 W5 Tl2 174.69(13) 1_565 1_655 ?
Tl3 W5 Tl3 54.9(2) 1_565 2_766 ?
Tl3 W5 Tl3 52.2(2) . 2_756 ?
Tl3 W5 Tl3 80.00(14) . 2_766 ?
Tl3 W5 Tl3 79.95(14) 1_565 2_756 ?
Tl3 W5 Tl3 52.96(6) 2_766 2_756 ?
Tl3 W5 Tl3 56.28(7) 1_565 . ?
O12 W5 Tl2 48.6(9) . 1_665 ?
O12 W5 Tl2 55.7(9) . 1_655 ?
O12 W5 Tl3 127.9(9) . . ?
O12 W5 Tl3 124.7(9) . 1_565 ?
O12 W5 Tl3 152.6(10) . 2_756 ?
O12 W5 Tl3 148.8(10) . 2_766 ?
O13 W5 Tl2 133.2(11) . 1_655 ?
O13 W5 Tl2 126.9(11) . 1_665 ?
O13 W5 Tl3 47.3(11) . 1_565 ?
O13 W5 Tl3 38.5(12) . 2_756 ?
O13 W5 Tl3 57.3(12) . . ?
O13 W5 Tl3 22.9(12) . 2_766 ?
O13 W5 O12 168.7(17) . . ?
O13 W5 O14 76.8(18) . . ?
O13 W5 O14 90.6(17) . 1_545 ?
O13 W5 O15 99.9(12) . . ?
O13 W5 O16 96.9(11) . . ?
O14 W5 Tl2 61.6(11) 1_545 1_655 ?
O14 W5 Tl2 117.9(11) 1_545 1_665 ?
O14 W5 Tl2 121.9(13) . 1_655 ?
O14 W5 Tl2 65.7(13) . 1_665 ?
O14 W5 Tl3 63.2(13) . 1_565 ?
O14 W5 Tl3 107.2(12) 1_545 2_766 ?
O14 W5 Tl3 54.3(11) 1_545 2_756 ?
O14 W5 Tl3 118.9(13) . . ?
O14 W5 Tl3 113.9(11) 1_545 1_565 ?
O14 W5 Tl3 58.1(11) 1_545 . ?
O14 W5 Tl3 58.5(13) . 2_766 ?
O14 W5 Tl3 111.4(13) . 2_756 ?
O14 W5 O12 100.6(15) 1_545 . ?
O14 W5 O12 92.3(17) . . ?
O14 W5 O14 165(2) . 1_545 ?
O14 W5 O15 91.4(15) . . ?
O14 W5 O16 100.5(15) . . ?
O15 W5 Tl2 43.7(7) . 1_655 ?
O15 W5 Tl2 47.8(6) . 1_665 ?
O15 W5 Tl3 82.5(6) . 2_756 ?
O15 W5 Tl3 86.4(7) . 2_766 ?
O15 W5 Tl3 140.5(7) . 1_565 ?
O15 W5 Tl3 131.2(7) . . ?
O15 W5 O12 83.4(9) . . ?
O15 W5 O14 82.6(14) . 1_545 ?
O15 W5 O16 161.3(9) . . ?
O16 W5 Tl2 125.1(5) . 1_665 ?
O16 W5 Tl2 117.7(6) . 1_655 ?
O16 W5 Tl3 112.1(5) . 2_766 ?
O16 W5 Tl3 106.1(6) . 2_756 ?
O16 W5 Tl3 58.3(6) . 1_565 ?
O16 W5 Tl3 54.0(6) . . ?
O16 W5 O12 81.8(9) . . ?
O16 W5 O14 89.0(14) . 1_545 ?
Tl2 W6 Tl2 56.35(5) . 1_565 ?
Tl2 W6 Tl3 128.66(13) 1_565 2_656 ?
Tl2 W6 Tl3 98.09(10) 1_565 2_666 ?
Tl2 W6 Tl3 128.53(13) . 2_666 ?
Tl2 W6 Tl3 105.19(10) . 2_656 ?
Tl2 W6 Tl3 173.82(10) . 1_565 ?
Tl3 W6 Tl2 128.91(11) . . ?
Tl3 W6 Tl2 174.67(12) . 1_565 ?
Tl3 W6 Tl2 117.52(9) 1_565 1_565 ?
Tl3 W6 Tl3 57.21(7) . 1_565 ?
Tl3 W6 Tl3 53.35(6) 2_656 2_666 ?
Tl3 W6 Tl3 79.17(14) 1_565 2_656 ?
Tl3 W6 Tl3 50.6(2) 1_565 2_666 ?
Tl3 W6 Tl3 79.11(14) . 2_666 ?
Tl3 W6 Tl3 53.1(2) . 2_656 ?
O10 W6 Tl2 49.2(5) . 1_565 ?
O10 W6 Tl2 51.6(5) . . ?
O10 W6 Tl3 124.6(5) . 1_565 ?
O10 W6 Tl3 131.9(5) . . ?
O10 W6 Tl3 144.0(5) . 2_666 ?
O10 W6 Tl3 155.6(5) . 2_656 ?
O15 W6 Tl2 49.1(6) 1_455 . ?
O15 W6 Tl2 42.7(7) 1_455 1_565 ?
O15 W6 Tl3 127.7(6) 1_455 1_565 ?
O15 W6 Tl3 81.1(6) 1_455 2_666 ?
O15 W6 Tl3 140.2(7) 1_455 . ?
O15 W6 Tl3 87.6(6) 1_455 2_656 ?
O15 W6 O10 81.3(8) 1_455 . ?
O15 W6 O18 76.6(9) 1_455 1_565 ?
O16 W6 Tl2 126.1(6) . . ?
O16 W6 Tl2 116.2(6) . 1_565 ?
O16 W6 Tl3 112.5(5) . 2_656 ?
O16 W6 Tl3 60.6(6) . . ?
O16 W6 Tl3 105.0(6) . 2_666 ?
O16 W6 Tl3 54.4(6) . 1_565 ?
O16 W6 O10 82.4(7) . . ?
O16 W6 O15 158.9(9) . 1_455 ?
O16 W6 O18 85.8(8) . 1_565 ?
O17 W6 Tl2 134.3(9) . . ?
O17 W6 Tl2 124.0(9) . 1_565 ?
O17 W6 Tl3 48.6(9) . 1_565 ?
O17 W6 Tl3 26.7(9) . 2_666 ?
O17 W6 Tl3 33.6(9) . 2_656 ?
O17 W6 Tl3 53.9(9) . . ?
O17 W6 O10 169.6(10) . . ?
O17 W6 O15 97.6(11) . 1_455 ?
O17 W6 O16 96.1(11) . . ?
O17 W6 O18 112.2(10) . . ?
O17 W6 O18 97.4(10) . 1_565 ?
O18 W6 Tl2 105.9(6) . 1_565 ?
O18 W6 Tl2 46.1(5) 1_565 1_565 ?
O18 W6 Tl2 50.1(6) . . ?
O18 W6 Tl2 102.1(5) 1_565 . ?
O18 W6 Tl3 128.6(5) 1_565 . ?
O18 W6 Tl3 80.3(6) . 2_656 ?
O18 W6 Tl3 135.7(6) . 1_565 ?
O18 W6 Tl3 73.2(5) 1_565 2_666 ?
O18 W6 Tl3 71.8(5) 1_565 1_565 ?
O18 W6 Tl3 79.2(6) . . ?
O18 W6 Tl3 126.1(5) 1_565 2_656 ?
O18 W6 Tl3 132.9(6) . 2_666 ?
O18 W6 O10 72.2(7) 1_565 . ?
O18 W6 O10 78.1(8) . . ?
O18 W6 O15 89.8(9) . 1_455 ?
O18 W6 O16 99.8(9) . . ?
O18 W6 O18 148.8(11) . 1_565 ?
Tl1 Tl1 Tl1 180.0 1_565 1_545 ?
O1 Tl1 Tl1 89.6(6) 2_645 1_565 ?
O1 Tl1 Tl1 90.4(6) 1_545 1_545 ?
O1 Tl1 Tl1 89.6(6) 1_545 1_565 ?
O1 Tl1 Tl1 90.4(6) 2_645 1_545 ?
O1 Tl1 O1 179.1(12) 2_645 1_545 ?
O1 Tl1 O2 43.5(8) 2_645 2_645 ?
O1 Tl1 O2 136.2(8) 1_545 2_655 ?
O1 Tl1 O2 136.2(8) 2_645 . ?
O1 Tl1 O2 43.0(8) 1_545 . ?
O1 Tl1 O2 43.5(8) 1_545 1_545 ?
O1 Tl1 O2 43.0(8) 2_645 2_655 ?
O1 Tl1 O2 137.2(8) 1_545 2_645 ?
O1 Tl1 O2 137.2(8) 2_645 1_545 ?
O1 Tl1 O3 50.7(9) 2_645 2_655 ?
O1 Tl1 O3 128.5(9) 2_645 . ?
O1 Tl1 O3 128.5(9) 1_545 2_655 ?
O1 Tl1 O3 50.7(9) 1_545 . ?
O1 Tl1 O4 114.0(11) 1_545 2_655 ?
O1 Tl1 O4 65.9(11) 1_545 . ?
O1 Tl1 O4 114.0(11) 2_645 . ?
O1 Tl1 O4 65.9(11) 2_645 2_655 ?
O1 Tl1 O6 91.5(11) 2_645 2_655 ?
O1 Tl1 O6 91.5(11) 1_545 . ?
O1 Tl1 O6 88.0(11) 1_545 2_655 ?
O1 Tl1 O6 88.0(11) 2_645 . ?
O1 Tl1 O8 54.6(12) 2_645 . ?
O1 Tl1 O8 54.6(12) 1_545 2_655 ?
O1 Tl1 O8 125.4(12) 1_545 . ?
O1 Tl1 O8 125.4(12) 2_645 2_655 ?
O2 Tl1 Tl1 125.5(3) 2_655 1_545 ?
O2 Tl1 Tl1 54.5(3) . 1_565 ?
O2 Tl1 Tl1 54.5(3) 2_655 1_565 ?
O2 Tl1 Tl1 54.8(3) 2_645 1_545 ?
O2 Tl1 Tl1 54.8(3) 1_545 1_545 ?
O2 Tl1 Tl1 125.2(3) 2_645 1_565 ?
O2 Tl1 Tl1 125.2(3) 1_545 1_565 ?
O2 Tl1 Tl1 125.5(3) . 1_545 ?
O2 Tl1 O2 109.0(7) 2_655 . ?
O2 Tl1 O2 70.7(4) 1_545 . ?
O2 Tl1 O2 70.7(4) 2_645 2_655 ?
O2 Tl1 O2 179.7(6) 1_545 2_655 ?
O2 Tl1 O2 109.6(7) 1_545 2_645 ?
O2 Tl1 O2 179.7(6) 2_645 . ?
O2 Tl1 O3 85.5(6) 2_655 . ?
O2 Tl1 O3 85.5(6) . 2_655 ?
O2 Tl1 O3 133.9(5) 2_645 . ?
O2 Tl1 O3 133.9(5) 1_545 2_655 ?
O2 Tl1 O3 94.2(5) 1_545 . ?
O2 Tl1 O3 94.2(5) 2_645 2_655 ?
O2 Tl1 O3 45.9(5) 2_655 2_655 ?
O2 Tl1 O3 45.9(5) . . ?
O2 Tl1 O4 92.9(6) 2_645 2_655 ?
O2 Tl1 O4 88.5(6) 2_645 . ?
O2 Tl1 O4 88.5(6) 1_545 2_655 ?
O2 Tl1 O4 91.4(6) 2_655 2_655 ?
O2 Tl1 O4 87.1(6) 2_655 . ?
O2 Tl1 O4 87.1(6) . 2_655 ?
O2 Tl1 O4 92.9(6) 1_545 . ?
O2 Tl1 O4 91.4(6) . . ?
O2 Tl1 O8 41.9(5) 2_655 . ?
O2 Tl1 O8 134.0(5) 2_655 2_655 ?
O2 Tl1 O8 134.0(5) . . ?
O2 Tl1 O8 45.8(5) 1_545 2_655 ?
O2 Tl1 O8 138.3(6) 2_645 2_655 ?
O2 Tl1 O8 41.9(5) . 2_655 ?
O2 Tl1 O8 45.8(5) 2_645 . ?
O2 Tl1 O8 138.3(6) 1_545 . ?
O3 Tl1 Tl1 117.0(7) 1_545 1_565 ?
O3 Tl1 Tl1 131.7(6) 2_655 1_545 ?
O3 Tl1 Tl1 63.0(7) 2_645 1_545 ?
O3 Tl1 Tl1 117.0(7) 2_645 1_565 ?
O3 Tl1 Tl1 63.0(7) 1_545 1_545 ?
O3 Tl1 Tl1 131.7(6) . 1_545 ?
O3 Tl1 Tl1 48.3(6) 2_655 1_565 ?
O3 Tl1 Tl1 48.3(6) . 1_565 ?
O3 Tl1 O1 41.7(10) 2_645 2_645 ?
O3 Tl1 O1 138.9(10) 2_645 1_545 ?
O3 Tl1 O1 41.7(10) 1_545 1_545 ?
O3 Tl1 O1 138.9(10) 1_545 2_645 ?
O3 Tl1 O2 129.2(6) 1_545 2_655 ?
O3 Tl1 O2 84.0(6) 1_545 . ?
O3 Tl1 O2 96.2(7) 2_645 1_545 ?
O3 Tl1 O2 50.8(6) 1_545 1_545 ?
O3 Tl1 O2 129.2(6) 2_645 . ?
O3 Tl1 O2 84.0(6) 2_645 2_655 ?
O3 Tl1 O2 50.8(6) 2_645 2_645 ?
O3 Tl1 O2 96.2(7) 1_545 2_645 ?
O3 Tl1 O3 96.6(11) 2_655 . ?
O3 Tl1 O3 165.3(11) 2_645 . ?
O3 Tl1 O3 68.7(6) 1_545 . ?
O3 Tl1 O3 165.3(11) 1_545 2_655 ?
O3 Tl1 O3 68.7(6) 2_645 2_655 ?
O3 Tl1 O3 126.0(14) 1_545 2_645 ?
O3 Tl1 O4 50.3(7) . . ?
O3 Tl1 O4 139.0(8) 1_545 2_655 ?
O3 Tl1 O4 42.7(8) 2_645 2_655 ?
O3 Tl1 O4 139.0(8) 2_645 . ?
O3 Tl1 O4 42.7(8) 1_545 . ?
O3 Tl1 O4 50.3(7) 2_655 2_655 ?
O3 Tl1 O4 127.6(7) . 2_655 ?
O3 Tl1 O4 127.6(7) 2_655 . ?
O3 Tl1 O6 50.8(9) 1_545 1_545 ?
O3 Tl1 O6 129.4(9) 2_645 . ?
O3 Tl1 O6 50.8(9) 2_645 2_645 ?
O3 Tl1 O6 95.7(9) 2_645 1_545 ?
O3 Tl1 O6 95.7(9) 1_545 2_645 ?
O3 Tl1 O6 129.4(9) 1_545 2_655 ?
O3 Tl1 O6 85.5(8) 2_645 2_655 ?
O3 Tl1 O6 85.5(9) 1_545 . ?
O3 Tl1 O8 88.7(7) 2_645 . ?
O3 Tl1 O8 88.7(7) 1_545 2_655 ?
O3 Tl1 O8 93.5(7) 1_545 . ?
O3 Tl1 O8 93.5(7) 2_645 2_655 ?
O4 Tl1 Tl1 91.3(6) 2_655 1_545 ?
O4 Tl1 Tl1 88.7(6) 2_655 1_565 ?
O4 Tl1 Tl1 91.3(6) . 1_545 ?
O4 Tl1 Tl1 88.7(6) . 1_565 ?
O4 Tl1 O4 177.5(11) 2_655 . ?
O6 Tl1 Tl1 126.0(4) 2_645 1_565 ?
O6 Tl1 Tl1 54.0(4) 1_545 1_545 ?
O6 Tl1 Tl1 127.9(4) . 1_545 ?
O6 Tl1 Tl1 52.1(4) 2_655 1_565 ?
O6 Tl1 Tl1 127.9(4) 2_655 1_545 ?
O6 Tl1 Tl1 52.1(4) . 1_565 ?
O6 Tl1 Tl1 54.0(4) 2_645 1_545 ?
O6 Tl1 Tl1 126.0(4) 1_545 1_565 ?
O6 Tl1 O1 88.5(11) 2_645 1_545 ?
O6 Tl1 O1 88.5(11) 1_545 2_645 ?
O6 Tl1 O1 92.1(11) 2_645 2_645 ?
O6 Tl1 O1 92.1(11) 1_545 1_545 ?
O6 Tl1 O2 48.8(7) 1_545 2_645 ?
O6 Tl1 O2 131.3(7) 1_545 . ?
O6 Tl1 O2 131.3(7) 2_645 2_655 ?
O6 Tl1 O2 91.3(6) 2_645 . ?
O6 Tl1 O2 48.1(7) 2_655 . ?
O6 Tl1 O2 48.1(7) . 2_655 ?
O6 Tl1 O2 131.8(7) . 1_545 ?
O6 Tl1 O2 92.4(6) 2_655 1_545 ?
O6 Tl1 O2 87.4(6) . . ?
O6 Tl1 O2 48.8(7) 2_645 1_545 ?
O6 Tl1 O2 91.3(6) 1_545 2_655 ?
O6 Tl1 O2 88.9(7) 1_545 1_545 ?
O6 Tl1 O2 88.9(7) 2_645 2_645 ?
O6 Tl1 O2 87.4(6) 2_655 2_655 ?
O6 Tl1 O2 92.4(6) . 2_645 ?
O6 Tl1 O2 131.8(7) 2_655 2_645 ?
O6 Tl1 O3 83.7(7) 2_655 . ?
O6 Tl1 O3 134.2(8) 1_545 2_655 ?
O6 Tl1 O3 83.7(7) . 2_655 ?
O6 Tl1 O3 45.0(8) . . ?
O6 Tl1 O3 45.0(8) 2_655 2_655 ?
O6 Tl1 O3 134.2(8) 2_645 . ?
O6 Tl1 O3 94.9(7) 1_545 . ?
O6 Tl1 O3 94.9(7) 2_645 2_655 ?
O6 Tl1 O4 137.6(7) 1_545 2_655 ?
O6 Tl1 O4 44.6(8) 2_645 2_655 ?
O6 Tl1 O4 43.9(8) . . ?
O6 Tl1 O4 44.6(8) 1_545 . ?
O6 Tl1 O4 133.9(7) 2_655 . ?
O6 Tl1 O4 43.9(8) 2_655 2_655 ?
O6 Tl1 O4 133.9(7) . 2_655 ?
O6 Tl1 O4 137.6(7) 2_645 . ?
O6 Tl1 O6 73.9(4) 2_645 2_655 ?
O6 Tl1 O6 178.1(7) 2_645 . ?
O6 Tl1 O6 178.1(7) 1_545 2_655 ?
O6 Tl1 O6 108.0(8) 2_645 1_545 ?
O6 Tl1 O6 73.9(4) 1_545 . ?
O6 Tl1 O6 104.2(8) 2_655 . ?
O6 Tl1 O8 46.7(7) 2_655 2_655 ?
O6 Tl1 O8 46.7(7) . . ?
O6 Tl1 O8 134.5(7) 2_645 . ?
O6 Tl1 O8 129.3(7) 2_655 . ?
O6 Tl1 O8 49.4(7) 1_545 . ?
O6 Tl1 O8 129.3(7) . 2_655 ?
O6 Tl1 O8 49.4(7) 2_645 2_655 ?
O6 Tl1 O8 134.5(7) 1_545 2_655 ?
O8 Tl1 Tl1 87.6(4) . 1_565 ?
O8 Tl1 Tl1 87.6(4) 2_655 1_565 ?
O8 Tl1 Tl1 92.4(4) 2_655 1_545 ?
O8 Tl1 Tl1 92.4(4) . 1_545 ?
O8 Tl1 O3 90.4(6) . . ?
O8 Tl1 O3 90.4(6) 2_655 2_655 ?
O8 Tl1 O3 86.3(6) . 2_655 ?
O8 Tl1 O3 86.3(6) 2_655 . ?
O8 Tl1 O4 59.5(7) . . ?
O8 Tl1 O4 120.4(7) 2_655 . ?
O8 Tl1 O4 120.4(7) . 2_655 ?
O8 Tl1 O4 59.5(7) 2_655 2_655 ?
O8 Tl1 O8 175.1(7) . 2_655 ?
W6 Tl2 W5 77.89(4) . 1_445 ?
Tl2 Tl2 W5 63.57(6) 1_545 1_445 ?
Tl2 Tl2 W5 116.43(6) 1_565 1_445 ?
Tl2 Tl2 W6 114.97(6) 1_545 . ?
Tl2 Tl2 W6 65.03(6) 1_565 . ?
Tl2 Tl2 Tl2 180.0 1_565 1_545 ?
Tl2 Tl2 O4 89.0(5) 1_545 . ?
Tl2 Tl2 O4 91.0(5) 1_565 . ?
O4 Tl2 W5 152.6(5) . 1_445 ?
O4 Tl2 W6 115.7(5) . . ?
O5 Tl2 W5 157.5(5) . 1_445 ?
O5 Tl2 W5 120.3(6) 1_545 1_445 ?
O5 Tl2 W6 79.6(5) . . ?
O5 Tl2 W6 106.6(5) 1_545 . ?
O5 Tl2 Tl2 52.9(6) . 1_565 ?
O5 Tl2 Tl2 127.1(6) . 1_545 ?
O5 Tl2 Tl2 118.9(7) 1_545 1_565 ?
O5 Tl2 Tl2 61.1(6) 1_545 1_545 ?
O5 Tl2 O4 43.3(8) . . ?
O5 Tl2 O4 35.0(8) 1_545 . ?
O5 Tl2 O5 66.0(5) 1_545 . ?
O5 Tl2 O7 45.4(8) 1_545 1_545 ?
O5 Tl2 O7 79.4(8) 1_545 . ?
O5 Tl2 O9 119.0(5) 1_545 1_455 ?
O5 Tl2 O9 86.9(6) 1_545 1_445 ?
O5 Tl2 O12 164.3(8) 1_545 1_455 ?
O5 Tl2 O14 141.4(10) 1_545 1_445 ?
O7 Tl2 W5 113.4(5) 1_545 1_445 ?
O7 Tl2 W5 153.3(7) . 1_445 ?
O7 Tl2 W6 115.8(5) . . ?
O7 Tl2 W6 152.0(7) 1_545 . ?
O7 Tl2 Tl2 57.8(4) . 1_565 ?
O7 Tl2 Tl2 122.1(4) . 1_545 ?
O7 Tl2 Tl2 56.3(4) 1_545 1_545 ?
O7 Tl2 Tl2 123.7(4) 1_545 1_565 ?
O7 Tl2 O4 44.4(8) . . ?
O7 Tl2 O4 44.0(8) 1_545 . ?
O7 Tl2 O5 43.7(8) . . ?
O7 Tl2 O5 86.6(7) 1_545 . ?
O7 Tl2 O7 65.9(3) . 1_545 ?
O7 Tl2 O9 84.5(7) . 1_445 ?
O7 Tl2 O14 138.7(10) 1_545 1_445 ?
O7 Tl2 O14 139.1(10) . 1_445 ?
O9 Tl2 W5 107.7(4) 1_455 1_445 ?
O9 Tl2 W5 79.2(4) 1_445 1_445 ?
O9 Tl2 W6 157.0(4) 1_445 . ?
O9 Tl2 W6 118.9(4) 1_455 . ?
O9 Tl2 Tl2 125.0(4) 1_445 1_565 ?
O9 Tl2 Tl2 58.3(4) 1_455 1_565 ?
O9 Tl2 Tl2 55.0(4) 1_445 1_545 ?
O9 Tl2 Tl2 121.7(4) 1_455 1_545 ?
O9 Tl2 O4 86.1(6) 1_445 . ?
O9 Tl2 O4 87.1(6) 1_455 . ?
O9 Tl2 O5 123.3(5) 1_445 . ?
O9 Tl2 O5 83.9(6) 1_455 . ?
O9 Tl2 O7 83.2(7) 1_455 1_545 ?
O9 Tl2 O7 44.5(8) 1_445 1_545 ?
O9 Tl2 O7 45.9(8) 1_455 . ?
O9 Tl2 O9 66.7(5) 1_455 1_445 ?
O9 Tl2 O14 97.8(9) 1_445 1_445 ?
O9 Tl2 O14 97.6(9) 1_455 1_445 ?
O10 Tl2 W5 79.7(4) 1_545 1_445 ?
O10 Tl2 W5 111.6(4) . 1_445 ?
O10 Tl2 W6 72.9(4) 1_545 . ?
O10 Tl2 W6 34.1(4) . . ?
O10 Tl2 Tl2 126.1(4) . 1_545 ?
O10 Tl2 Tl2 53.9(4) . 1_565 ?
O10 Tl2 Tl2 51.1(4) 1_545 1_545 ?
O10 Tl2 Tl2 128.9(4) 1_545 1_565 ?
O10 Tl2 O4 82.8(6) . . ?
O10 Tl2 O4 81.9(6) 1_545 . ?
O10 Tl2 O5 93.0(6) 1_545 . ?
O10 Tl2 O5 46.0(6) . . ?
O10 Tl2 O5 48.6(7) 1_545 1_545 ?
O10 Tl2 O5 85.0(7) . 1_545 ?
O10 Tl2 O7 86.5(7) . . ?
O10 Tl2 O7 83.7(7) 1_545 1_545 ?
O10 Tl2 O7 125.2(8) . 1_545 ?
O10 Tl2 O7 125.3(8) 1_545 . ?
O10 Tl2 O9 111.0(6) . 1_455 ?
O10 Tl2 O9 105.0(6) 1_545 1_445 ?
O10 Tl2 O9 166.7(6) 1_545 1_455 ?
O10 Tl2 O9 168.8(6) . 1_445 ?
O10 Tl2 O10 75.0(5) . 1_545 ?
O10 Tl2 O11 46.7(7) . 1_545 ?
O10 Tl2 O12 91.8(6) . 1_455 ?
O10 Tl2 O12 144.9(5) 1_545 1_455 ?
O10 Tl2 O14 93.3(8) . 1_445 ?
O10 Tl2 O14 93.8(8) 1_545 1_445 ?
O10 Tl2 O18 48.8(5) . . ?
O11 Tl2 W5 122.3(6) 1_545 1_445 ?
O11 Tl2 W6 70.1(6) 1_545 . ?
O11 Tl2 Tl2 91.7(7) 1_545 1_565 ?
O11 Tl2 Tl2 88.3(7) 1_545 1_545 ?
O11 Tl2 O4 51.0(7) 1_545 . ?
O11 Tl2 O5 38.7(8) 1_545 1_545 ?
O11 Tl2 O5 47.1(8) 1_545 . ?
O11 Tl2 O7 84.4(9) 1_545 . ?
O11 Tl2 O7 82.7(9) 1_545 1_545 ?
O11 Tl2 O9 125.5(7) 1_545 1_445 ?
O11 Tl2 O9 129.5(8) 1_545 1_455 ?
O11 Tl2 O10 45.9(8) 1_545 1_545 ?
O11 Tl2 O12 137.7(9) 1_545 1_455 ?
O11 Tl2 O14 123.9(9) 1_545 1_445 ?
O12 Tl2 W5 75.1(6) 1_455 1_445 ?
O12 Tl2 W5 31.2(5) 1_445 1_445 ?
O12 Tl2 W6 78.1(5) 1_455 . ?
O12 Tl2 W6 107.7(6) 1_445 . ?
O12 Tl2 Tl2 48.8(6) 1_455 1_565 ?
O12 Tl2 Tl2 122.0(7) 1_445 1_565 ?
O12 Tl2 Tl2 58.0(7) 1_445 1_545 ?
O12 Tl2 Tl2 131.2(6) 1_455 1_545 ?
O12 Tl2 O4 133.9(8) 1_445 . ?
O12 Tl2 O4 129.4(7) 1_455 . ?
O12 Tl2 O5 118.1(10) 1_445 1_545 ?
O12 Tl2 O5 100.9(8) 1_455 . ?
O12 Tl2 O5 168.9(7) 1_445 . ?
O12 Tl2 O7 128.8(8) 1_455 1_545 ?
O12 Tl2 O7 85.1(8) 1_455 . ?
O12 Tl2 O7 90.0(9) 1_445 1_545 ?
O12 Tl2 O7 125.5(9) 1_445 . ?
O12 Tl2 O9 94.0(7) 1_455 1_445 ?
O12 Tl2 O9 48.2(6) 1_455 1_455 ?
O12 Tl2 O9 85.2(7) 1_445 1_455 ?
O12 Tl2 O9 49.3(7) 1_445 1_445 ?
O12 Tl2 O10 97.1(7) 1_445 1_545 ?
O12 Tl2 O10 141.8(6) 1_445 . ?
O12 Tl2 O11 142.8(10) 1_445 1_545 ?
O12 Tl2 O12 73.1(6) 1_445 1_455 ?
O12 Tl2 O14 54.0(9) 1_455 1_445 ?
O12 Tl2 O14 49.2(10) 1_445 1_445 ?
O12 Tl2 O15 52.1(8) 1_445 1_445 ?
O12 Tl2 O15 93.2(9) 1_445 1_455 ?
O12 Tl2 O18 98.0(6) 1_445 . ?
O14 Tl2 W5 27.1(9) 1_445 1_445 ?
O14 Tl2 W6 60.0(7) 1_445 . ?
O14 Tl2 Tl2 90.4(9) 1_445 1_545 ?
O14 Tl2 Tl2 89.6(9) 1_445 1_565 ?
O14 Tl2 O4 174.8(8) 1_445 . ?
O14 Tl2 O5 134.7(10) 1_445 . ?
O15 Tl2 W5 71.2(5) 1_455 1_445 ?
O15 Tl2 W5 27.7(6) 1_445 1_445 ?
O15 Tl2 W6 70.5(5) 1_445 . ?
O15 Tl2 W6 29.8(6) 1_455 . ?
O15 Tl2 Tl2 50.7(4) 1_445 1_545 ?
O15 Tl2 Tl2 50.7(4) 1_455 1_565 ?
O15 Tl2 Tl2 129.3(4) 1_445 1_565 ?
O15 Tl2 Tl2 129.3(4) 1_455 1_545 ?
O15 Tl2 O4 130.9(7) 1_445 . ?
O15 Tl2 O4 132.5(8) 1_455 . ?
O15 Tl2 O5 89.4(8) 1_455 . ?
O15 Tl2 O5 95.9(8) 1_445 1_545 ?
O15 Tl2 O5 139.0(8) 1_445 . ?
O15 Tl2 O5 135.6(9) 1_455 1_545 ?
O15 Tl2 O7 174.5(6) 1_455 1_545 ?
O15 Tl2 O7 172.9(6) 1_445 . ?
O15 Tl2 O7 108.6(6) 1_455 . ?
O15 Tl2 O7 107.0(6) 1_445 1_545 ?
O15 Tl2 O9 136.5(8) 1_455 1_445 ?
O15 Tl2 O9 89.9(7) 1_445 1_445 ?
O15 Tl2 O9 135.1(8) 1_445 1_455 ?
O15 Tl2 O9 92.5(7) 1_455 1_455 ?
O15 Tl2 O10 100.4(7) 1_455 1_545 ?
O15 Tl2 O10 98.5(7) 1_445 . ?
O15 Tl2 O10 53.2(8) 1_455 . ?
O15 Tl2 O10 52.1(7) 1_445 1_545 ?
O15 Tl2 O11 97.4(9) 1_455 1_545 ?
O15 Tl2 O11 95.3(9) 1_445 1_545 ?
O15 Tl2 O12 99.7(8) 1_445 1_455 ?
O15 Tl2 O12 48.4(8) 1_455 1_455 ?
O15 Tl2 O14 45.3(10) 1_455 1_445 ?
O15 Tl2 O14 46.1(10) 1_445 1_445 ?
O15 Tl2 O15 78.5(4) 1_445 1_455 ?
O15 Tl2 O18 49.7(6) 1_445 . ?
O15 Tl2 O18 52.2(6) 1_455 . ?
O18 Tl2 W5 67.0(3) . 1_445 ?
O18 Tl2 W6 26.8(3) . . ?
O18 Tl2 Tl2 88.5(3) . 1_545 ?
O18 Tl2 Tl2 91.5(3) . 1_565 ?
O18 Tl2 O4 113.7(5) . . ?
O18 Tl2 O5 90.7(6) . 1_545 ?
O18 Tl2 O5 92.2(6) . . ?
O18 Tl2 O7 131.8(7) . 1_545 ?
O18 Tl2 O7 135.1(7) . . ?
O18 Tl2 O9 139.1(5) . 1_445 ?
O18 Tl2 O9 144.6(5) . 1_455 ?
O18 Tl2 O10 48.2(5) . 1_545 ?
O18 Tl2 O11 62.7(6) . 1_545 ?
O18 Tl2 O12 98.8(6) . 1_455 ?
O18 Tl2 O14 61.1(8) . 1_445 ?
W5 Tl3 W6 55.95(5) 1_545 1_545 ?
W5 Tl3 O18 63.5(3) 1_545 . ?
W6 Tl3 W5 80.50(5) . 1_545 ?
W6 Tl3 W6 57.21(7) . 1_545 ?
W6 Tl3 O18 26.7(2) . . ?
Tl3 Tl3 W5 115.47(7) 1_565 1_545 ?
Tl3 Tl3 W5 64.53(7) 1_545 1_545 ?
Tl3 Tl3 W5 124.33(16) 2_656 1_545 ?
Tl3 Tl3 W5 65.80(15) 2_756 1_545 ?
Tl3 Tl3 W6 58.91(7) 1_545 1_545 ?
Tl3 Tl3 W6 121.09(6) 1_565 1_545 ?
Tl3 Tl3 W6 122.78(16) 2_756 . ?
Tl3 Tl3 W6 116.12(8) 1_545 . ?
Tl3 Tl3 W6 68.43(14) 2_656 1_545 ?
Tl3 Tl3 W6 121.09(15) 2_756 1_545 ?
Tl3 Tl3 W6 63.88(8) 1_565 . ?
Tl3 Tl3 W6 67.33(15) 2_656 . ?
Tl3 Tl3 Tl3 90.000(3) 2_756 1_565 ?
Tl3 Tl3 Tl3 90.000(2) 2_656 1_565 ?
Tl3 Tl3 Tl3 90.000(1) 2_756 1_545 ?
Tl3 Tl3 Tl3 168.34(14) 2_656 2_756 ?
Tl3 Tl3 Tl3 90.000(4) 2_656 1_545 ?
Tl3 Tl3 Tl3 180.0(5) 1_565 1_545 ?
Tl3 Tl3 O18 68.0(3) 2_656 . ?
Tl3 Tl3 O18 89.7(2) 1_545 . ?
Tl3 Tl3 O18 123.6(3) 2_756 . ?
Tl3 Tl3 O18 90.3(2) 1_565 . ?
O13 Tl3 W5 24.0(6) 1_545 1_545 ?
O13 Tl3 W5 89.3(7) 2_746 1_545 ?
O13 Tl3 W5 119.9(6) 2_756 1_545 ?
O13 Tl3 W5 70.9(6) . 1_545 ?
O13 Tl3 W6 75.9(6) 1_545 1_545 ?
O13 Tl3 W6 73.8(5) . . ?
O13 Tl3 W6 169.5(7) 2_746 . ?
O13 Tl3 W6 163.9(6) 2_756 1_545 ?
O13 Tl3 W6 103.1(6) 1_545 . ?
O13 Tl3 W6 110.3(5) . 1_545 ?
O13 Tl3 W6 114.7(8) 2_746 1_545 ?
O13 Tl3 W6 107.7(6) 2_756 . ?
O13 Tl3 Tl3 123.8(8) 2_746 1_565 ?
O13 Tl3 Tl3 135.8(6) 2_756 1_545 ?
O13 Tl3 Tl3 60.2(6) 2_756 2_756 ?
O13 Tl3 Tl3 119.4(7) 1_545 1_565 ?
O13 Tl3 Tl3 53.7(7) 2_746 2_756 ?
O13 Tl3 Tl3 44.2(6) 2_756 1_565 ?
O13 Tl3 Tl3 117.5(6) 2_746 2_656 ?
O13 Tl3 Tl3 49.0(6) . 1_565 ?
O13 Tl3 Tl3 131.0(6) . 1_545 ?
O13 Tl3 Tl3 142.3(7) 1_545 2_656 ?
O13 Tl3 Tl3 45.4(6) 1_545 2_756 ?
O13 Tl3 Tl3 112.8(5) 2_756 2_656 ?
O13 Tl3 Tl3 52.5(5) . 2_756 ?
O13 Tl3 Tl3 56.2(8) 2_746 1_545 ?
O13 Tl3 Tl3 133.3(5) . 2_656 ?
O13 Tl3 Tl3 60.6(7) 1_545 1_545 ?
O13 Tl3 O13 104.8(5) 1_545 2_756 ?
O13 Tl3 O13 56.4(10) 2_756 . ?
O13 Tl3 O13 70.4(6) 1_545 . ?
O13 Tl3 O13 67.2(11) 2_746 1_545 ?
O13 Tl3 O13 79.6(8) 2_746 2_756 ?
O13 Tl3 O13 105.4(5) 2_746 . ?
O13 Tl3 O14 102.0(10) 2_746 1_545 ?
O13 Tl3 O14 45.8(10) 2_756 2_746 ?
O13 Tl3 O14 93.8(10) 1_545 2_746 ?
O13 Tl3 O14 98.4(10) 2_756 1_545 ?
O13 Tl3 O14 91.8(9) . 2_746 ?
O13 Tl3 O14 37.1(11) 2_746 2_746 ?
O13 Tl3 O14 37.7(10) 1_545 1_545 ?
O13 Tl3 O16 147.5(8) 2_756 1_545 ?
O13 Tl3 O16 49.7(8) 1_545 1_545 ?
O13 Tl3 O16 91.6(7) 2_756 . ?
O13 Tl3 O16 147.1(9) 2_746 . ?
O13 Tl3 O16 85.0(8) 1_545 . ?
O13 Tl3 O16 102.5(9) 2_746 1_545 ?
O13 Tl3 O17 163.4(9) 2_746 . ?
O13 Tl3 O17 104.5(7) 2_746 2_656 ?
O13 Tl3 O17 60.9(7) 2_746 2_646 ?
O13 Tl3 O17 129.3(6) 1_545 . ?
O13 Tl3 O17 107.0(9) 2_746 1_545 ?
O13 Tl3 O17 92.6(7) 1_545 1_545 ?
O13 Tl3 O18 144.1(8) 2_746 . ?
O13 Tl3 O18 88.2(5) . . ?
O13 Tl3 O18 133.4(7) 2_756 . ?
O13 Tl3 O18 87.5(6) 1_545 . ?
O14 Tl3 W5 27.2(9) 1_545 1_545 ?
O14 Tl3 W5 117.7(8) 2_746 1_545 ?
O14 Tl3 W6 150.0(9) 2_746 1_545 ?
O14 Tl3 W6 72.1(8) 1_545 1_545 ?
O14 Tl3 W6 152.2(9) 2_746 . ?
O14 Tl3 W6 69.8(7) 1_545 . ?
O14 Tl3 Tl3 132.6(7) 1_545 2_656 ?
O14 Tl3 Tl3 91.4(9) 2_746 1_545 ?
O14 Tl3 Tl3 88.6(9) 2_746 1_565 ?
O14 Tl3 Tl3 111.1(7) 2_746 2_656 ?
O14 Tl3 Tl3 88.6(9) 1_545 1_565 ?
O14 Tl3 Tl3 59.0(7) 1_545 2_756 ?
O14 Tl3 Tl3 91.4(9) 1_545 1_545 ?
O14 Tl3 Tl3 57.3(7) 2_746 2_756 ?
O14 Tl3 O13 44.5(10) 1_545 . ?
O14 Tl3 O14 116.2(7) 1_545 2_746 ?
O14 Tl3 O18 178.6(9) 2_746 . ?
O14 Tl3 O18 64.6(7) 1_545 . ?
O16 Tl3 W5 29.2(5) 1_545 1_545 ?
O16 Tl3 W5 67.7(4) . 1_545 ?
O16 Tl3 W6 67.3(4) 1_545 . ?
O16 Tl3 W6 72.4(4) . 1_545 ?
O16 Tl3 W6 26.8(5) 1_545 1_545 ?
O16 Tl3 W6 28.6(5) . . ?
O16 Tl3 Tl3 55.1(4) . 1_565 ?
O16 Tl3 Tl3 95.2(6) . 2_656 ?
O16 Tl3 Tl3 56.0(3) 1_545 1_545 ?
O16 Tl3 Tl3 124.9(4) . 1_545 ?
O16 Tl3 Tl3 94.4(6) . 2_756 ?
O16 Tl3 Tl3 124.0(3) 1_545 1_565 ?
O16 Tl3 Tl3 94.4(6) 1_545 2_756 ?
O16 Tl3 Tl3 95.2(6) 1_545 2_656 ?
O16 Tl3 O13 46.1(7) . . ?
O16 Tl3 O13 92.6(7) 1_545 . ?
O16 Tl3 O14 49.2(9) 1_545 1_545 ?
O16 Tl3 O14 135.6(9) . 2_746 ?
O16 Tl3 O14 138.5(10) 1_545 2_746 ?
O16 Tl3 O14 47.6(9) . 1_545 ?
O16 Tl3 O16 68.9(3) 1_545 . ?
O16 Tl3 O18 42.9(5) 1_545 . ?
O16 Tl3 O18 44.0(5) . . ?
O17 Tl3 W5 163.2(6) 2_656 1_545 ?
O17 Tl3 W5 106.7(5) . 1_545 ?
O17 Tl3 W5 76.9(5) 1_545 1_545 ?
O17 Tl3 W5 112.6(6) 2_646 1_545 ?
O17 Tl3 W6 26.2(5) . . ?
O17 Tl3 W6 24.1(5) 1_545 1_545 ?
O17 Tl3 W6 123.5(6) 2_656 1_545 ?
O17 Tl3 W6 68.4(5) 1_545 . ?
O17 Tl3 W6 86.0(6) 2_656 . ?
O17 Tl3 W6 72.6(5) . 1_545 ?
O17 Tl3 W6 82.4(6) 2_646 1_545 ?
O17 Tl3 W6 120.9(6) 2_646 . ?
O17 Tl3 Tl3 126.8(5) 1_545 1_565 ?
O17 Tl3 Tl3 114.6(6) 2_656 2_756 ?
O17 Tl3 Tl3 48.3(5) 2_646 1_545 ?
O17 Tl3 Tl3 131.3(5) 2_656 1_545 ?
O17 Tl3 Tl3 114.5(6) 2_646 2_756 ?
O17 Tl3 Tl3 57.9(5) 2_646 2_656 ?
O17 Tl3 Tl3 137.0(5) . 2_756 ?
O17 Tl3 Tl3 49.8(5) 1_545 2_656 ?
O17 Tl3 Tl3 136.7(5) 1_545 2_756 ?
O17 Tl3 Tl3 126.5(5) . 1_545 ?
O17 Tl3 Tl3 57.7(6) 2_656 2_656 ?
O17 Tl3 Tl3 48.7(6) 2_656 1_565 ?
O17 Tl3 Tl3 49.6(5) . 2_656 ?
O17 Tl3 Tl3 53.5(5) . 1_565 ?
O17 Tl3 Tl3 53.2(5) 1_545 1_545 ?
O17 Tl3 Tl3 131.7(5) 2_646 1_565 ?
O17 Tl3 O13 162.6(7) 1_545 2_756 ?
O17 Tl3 O13 95.7(8) . 2_756 ?
O17 Tl3 O13 159.9(8) 2_656 1_545 ?
O17 Tl3 O13 84.6(6) . . ?
O17 Tl3 O13 112.2(6) 2_646 2_756 ?
O17 Tl3 O13 106.6(9) 2_646 1_545 ?
O17 Tl3 O13 165.0(8) 2_646 . ?
O17 Tl3 O13 133.4(5) 1_545 . ?
O17 Tl3 O13 55.1(6) 2_656 2_756 ?
O17 Tl3 O13 95.7(8) 2_656 . ?
O17 Tl3 O14 133.5(9) 1_545 2_746 ?
O17 Tl3 O14 131.4(10) . 2_746 ?
O17 Tl3 O14 73.6(9) 2_646 2_746 ?
O17 Tl3 O14 71.6(10) 2_656 2_746 ?
O17 Tl3 O14 94.3(9) . 1_545 ?
O17 Tl3 O14 96.0(9) 1_545 1_545 ?
O17 Tl3 O14 137.2(11) 2_656 1_545 ?
O17 Tl3 O14 139.7(10) 2_646 1_545 ?
O17 Tl3 O16 95.8(7) 2_656 . ?
O17 Tl3 O16 48.2(7) 1_545 1_545 ?
O17 Tl3 O16 148.5(8) 2_656 1_545 ?
O17 Tl3 O16 96.2(7) 2_646 1_545 ?
O17 Tl3 O16 90.1(7) . 1_545 ?
O17 Tl3 O16 48.0(7) . . ?
O17 Tl3 O16 90.9(7) 1_545 . ?
O17 Tl3 O16 148.9(8) 2_646 . ?
O17 Tl3 O17 107.5(5) 2_656 1_545 ?
O17 Tl3 O17 83.0(8) 2_656 2_646 ?
O17 Tl3 O17 107.5(5) 2_646 . ?
O17 Tl3 O17 60.4(10) 2_646 1_545 ?
O17 Tl3 O17 73.3(6) . 1_545 ?
O17 Tl3 O17 60.7(10) 2_656 . ?
O17 Tl3 O18 46.9(6) 1_545 . ?
O17 Tl3 O18 47.2(6) . . ?
O17 Tl3 O18 106.5(6) 2_646 . ?
O17 Tl3 O18 107.0(6) 2_656 . ?
O18 Tl3 W6 30.9(2) . 1_545 ?
W1A O1 W1A 147(2) . 1_565 ?
W1A O1 W1B 143(2) . 1_565 ?
W1A O1 W1B 5.0(4) . . ?
W1A O1 Tl1 103.4(10) 1_565 1_565 ?
W1A O1 Tl1 108.0(16) . 1_565 ?
W1B O1 W1A 152.4(18) . 1_565 ?
W1B O1 W1A 4.4(5) 1_565 1_565 ?
W1B O1 W1B 148(2) 1_565 . ?
W1B O1 Tl1 103.2(13) . 1_565 ?
W1B O1 Tl1 107.7(13) 1_565 1_565 ?
O1 O1 W1A 76.6(8) 2 1_565 ?
O1 O1 W1A 70.9(13) 2 . ?
O1 O1 W1B 75.8(10) 2 . ?
O1 O1 W1B 72.2(12) 2 1_565 ?
O1 O1 Tl1 165(7) 2 1_565 ?
W1A O2 W3 149.8(11) . 2_655 ?
W1A O2 Tl1 109.6(8) . . ?
W1A O2 Tl1 96.3(7) . 1_565 ?
W1B O2 W1A 17.9(12) . . ?
W1B O2 W3 147.6(12) . 2_655 ?
W1B O2 Tl1 99.0(11) . . ?
W1B O2 Tl1 107.0(11) . 1_565 ?
W3 O2 Tl1 104.5(7) 2_655 1_565 ?
W3 O2 Tl1 97.9(7) 2_655 . ?
Tl1 O2 Tl1 70.7(4) 1_565 . ?
W1A O3 W1B 16.5(11) . . ?
W1A O3 W2 146.2(19) . . ?
W1A O3 Tl1 103.4(12) . 1_565 ?
W1A O3 Tl1 96.6(12) . . ?
W1B O3 Tl1 110.3(12) . 1_565 ?
W1B O3 Tl1 85.3(13) . . ?
W2 O3 W1B 134(2) . . ?
W2 O3 Tl1 109.1(12) . 1_565 ?
W2 O3 Tl1 86.9(11) . . ?
Tl1 O3 Tl1 68.7(6) 1_565 . ?
W2 O4 W2 167.7(17) . 1_545 ?
W2 O4 Tl1 87.6(9) 1_545 . ?
W2 O4 Tl1 89.9(11) . . ?
W2 O4 Tl2 91.6(10) 1_545 . ?
W2 O4 Tl2 89.7(10) . . ?
Tl1 O4 Tl2 174.7(9) . . ?
W2 O5 W4 147.2(19) . . ?
W2 O5 Tl2 95.3(12) . . ?
W2 O5 Tl2 115.8(12) . 1_565 ?
W4 O5 Tl2 96.0(11) . 1_565 ?
W4 O5 Tl2 90.2(11) . . ?
Tl2 O5 Tl2 66.0(5) 1_565 . ?
W2 O6 W3 140.4(10) . . ?
W2 O6 Tl1 101.9(11) . . ?
W2 O6 Tl1 108.3(12) . 1_565 ?
W3 O6 Tl1 100.1(10) . . ?
W3 O6 Tl1 109.3(12) . 1_565 ?
Tl1 O6 Tl1 73.9(4) 1_565 . ?
W2 O7 Tl2 99.7(11) . . ?
W2 O7 Tl2 105.5(11) . 1_565 ?
W3 O7 W2 147.6(11) 1_455 . ?
W3 O7 Tl2 106.5(12) 1_455 1_565 ?
W3 O7 Tl2 97.9(10) 1_455 . ?
Tl2 O7 Tl2 65.9(3) . 1_565 ?
W3 O8 W3 155.2(17) . 1_545 ?
W3 O8 Tl1 96.9(8) 1_545 . ?
W3 O8 Tl1 105.3(11) . . ?
W3 O9 W4 156.9(14) . . ?
W3 O9 Tl2 102.0(9) . 1_655 ?
W3 O9 Tl2 108.6(10) . 1_665 ?
W4 O9 Tl2 90.0(8) . 1_665 ?
W4 O9 Tl2 97.9(9) . 1_655 ?
Tl2 O9 Tl2 66.7(4) 1_655 1_665 ?
W4 O10 W6 142.5(11) . . ?
W4 O10 Tl2 107.4(8) . 1_565 ?
W4 O10 Tl2 117.5(9) . . ?
W6 O10 Tl2 99.3(7) . 1_565 ?
W6 O10 Tl2 94.3(7) . . ?
Tl2 O10 Tl2 75.0(5) . 1_565 ?
W4 O11 W4 146.5(16) . 1_565 ?
W4 O11 Tl2 101.0(12) 1_565 1_565 ?
W4 O11 Tl2 107.2(14) . 1_565 ?
W4 O12 W5 146.2(16) . . ?
W4 O12 Tl2 102.7(13) . 1_655 ?
W4 O12 Tl2 112.6(13) . 1_665 ?
W5 O12 Tl2 93.9(11) . 1_655 ?
W5 O12 Tl2 100.2(11) . 1_665 ?
Tl2 O12 Tl2 73.1(6) 1_665 1_655 ?
W5 O13 Tl3 108.7(13) . 1_565 ?
W5 O13 Tl3 99.0(13) . . ?
W5 O13 Tl3 122.4(17) . 2_756 ?
W5 O13 Tl3 143.0(18) . 2_766 ?
Tl3 O13 Tl3 67.3(7) 2_756 . ?
Tl3 O13 Tl3 117.6(10) 2_766 . ?
Tl3 O13 Tl3 80.9(9) 2_766 1_565 ?
Tl3 O13 Tl3 79.6(8) 2_766 2_756 ?
Tl3 O13 Tl3 116.6(9) 1_565 2_756 ?
Tl3 O13 Tl3 70.4(6) 1_565 . ?
W5 O14 W5 165(2) . 1_565 ?
W5 O14 Tl2 88.3(14) 1_565 1_665 ?
W5 O14 Tl2 87.1(14) . 1_665 ?
W5 O14 Tl3 89.6(16) . 1_565 ?
W5 O14 Tl3 92.3(14) 1_565 1_565 ?
W5 O14 Tl3 96.2(17) . 2_766 ?
W5 O14 Tl3 98.0(15) 1_565 2_766 ?
Tl3 O14 Tl2 126.6(12) 2_766 1_665 ?
Tl3 O14 Tl2 169.5(14) 1_565 1_665 ?
Tl3 O14 Tl3 63.7(7) 1_565 2_766 ?
W5 O15 W6 136.3(9) . 1_655 ?
W5 O15 Tl2 104.5(11) . 1_665 ?
W5 O15 Tl2 110.6(12) . 1_655 ?
W6 O15 Tl2 101.1(10) 1_655 1_655 ?
W6 O15 Tl2 110.9(12) 1_655 1_665 ?
Tl2 O15 Tl2 78.5(4) 1_665 1_655 ?
W5 O16 Tl3 92.5(8) . 1_565 ?
W5 O16 Tl3 98.7(9) . . ?
W6 O16 W5 167.3(10) . . ?
W6 O16 Tl3 98.8(9) . 1_565 ?
W6 O16 Tl3 90.8(8) . . ?
Tl3 O16 Tl3 68.9(3) 1_565 . ?
W6 O17 Tl3 137.5(13) . 2_666 ?
W6 O17 Tl3 107.3(11) . 1_565 ?
W6 O17 Tl3 99.9(11) . . ?
W6 O17 Tl3 126.8(12) . 2_656 ?
Tl3 O17 Tl3 72.7(7) 2_656 . ?
Tl3 O17 Tl3 72.4(6) 2_666 1_565 ?
Tl3 O17 Tl3 119.4(9) 2_656 1_565 ?
Tl3 O17 Tl3 119.4(9) 2_666 . ?
Tl3 O17 Tl3 83.0(8) 2_656 2_666 ?
Tl3 O17 Tl3 73.3(6) . 1_565 ?
W6 O18 W6 148.8(11) . 1_545 ?
W6 O18 Tl2 103.0(7) . . ?
W6 O18 Tl2 103.8(6) 1_545 . ?
W6 O18 Tl3 74.2(6) . . ?
W6 O18 Tl3 77.3(5) 1_545 . ?
Tl2 O18 Tl3 172.9(6) . . ?

loop_
_geom_bond_atom_site_label_1
_geom_bond_atom_site_label_2
_geom_bond_distance
_geom_bond_site_symmetry_2
_geom_bond_publ_flag
W1A W1B 0.58(4) . ?
W1A W1B 3.23(4) 1_565 ?
W1A Tl1 3.964(3) 1_465 ?
W1A Tl1 3.964(3) 1_565 ?
W1A O1 1.65(3) 2 ?
W1A O1 1.65(3) . ?
W1A O1 2.32(3) 2_545 ?
W1A O1 2.32(3) 1_545 ?
W1A O2 1.88(2) . ?
W1A O2 1.88(2) 2 ?
W1A O3 1.91(3) . ?
W1A O3 1.91(3) 2 ?
W1B Tl1 4.033(19) . ?
W1B Tl1 4.033(19) 1_455 ?
W1B O1 2.20(5) . ?
W1B O1 1.76(5) 1_545 ?
W1B O1 1.76(5) 2_545 ?
W1B O1 2.20(5) 2 ?
W1B O2 1.85(2) 2 ?
W1B O2 1.85(2) . ?
W1B O3 2.04(3) 2 ?
W1B O3 2.04(3) . ?
W2 Tl1 4.134(3) 1_565 ?
W2 Tl1 4.047(4) . ?
W2 Tl2 4.248(4) . ?
W2 Tl2 4.460(4) 1_565 ?
W2 O3 1.96(3) . ?
W2 O4 2.09(4) 1_565 ?
W2 O4 1.74(4) . ?
W2 O5 1.85(3) . ?
W2 O6 1.89(3) . ?
W2 O7 1.93(4) . ?
W3 Tl1 4.213(3) 1_565 ?
W3 Tl1 4.049(3) . ?
W3 Tl2 4.187(4) 1_655 ?
W3 Tl2 4.473(4) 1_665 ?
W3 O2 1.93(2) 2_655 ?
W3 O6 1.97(3) . ?
W3 O7 1.91(4) 1_655 ?
W3 O8 1.643(19) . ?
W3 O8 2.26(2) 1_565 ?
W3 O9 1.83(3) . ?
W4 Tl2 4.196(6) . ?
W4 Tl2 4.062(6) 1_665 ?
W4 Tl2 4.082(6) 1_565 ?
W4 Tl2 4.175(6) 1_655 ?
W4 O5 2.04(3) . ?
W4 O9 2.00(3) . ?
W4 O10 1.77(2) . ?
W4 O11 1.79(4) . ?
W4 O11 2.20(4) 1_545 ?
W4 O12 1.82(3) . ?
W5 Tl2 4.086(4) 1_655 ?
W5 Tl2 3.939(4) 1_665 ?
W5 Tl3 4.370(5) 2_756 ?
W5 Tl3 4.179(5) 2_766 ?
W5 Tl3 3.940(5) 1_565 ?
W5 Tl3 4.141(5) . ?
W5 O12 2.08(3) . ?
W5 O13 1.69(3) . ?
W5 O14 1.80(5) . ?
W5 O14 2.05(5) 1_545 ?
W5 O15 1.89(3) . ?
W5 O16 1.92(3) . ?
W6 Tl2 4.155(4) 1_565 ?
W6 Tl2 3.913(4) . ?
W6 Tl3 3.887(5) . ?
W6 Tl3 4.158(5) 2_656 ?
W6 Tl3 4.334(5) 2_666 ?
W6 Tl3 4.075(5) 1_565 ?
W6 O10 2.20(2) . ?
W6 O15 1.98(3) 1_455 ?
W6 O16 1.86(3) . ?
W6 O17 1.74(3) . ?
W6 O18 2.147(16) 1_565 ?
W6 O18 1.813(16) . ?
Tl1 Tl1 3.8154(4) 1_565 ?
Tl1 Tl1 3.8154(4) 1_545 ?
Tl1 O1 3.13(3) 1_545 ?
Tl1 O1 3.13(3) 2_645 ?
Tl1 O2 3.30(2) 2_655 ?
Tl1 O2 3.29(2) 1_545 ?
Tl1 O2 3.29(2) 2_645 ?
Tl1 O2 3.30(2) . ?
Tl1 O3 3.06(3) 1_545 ?
Tl1 O3 3.06(3) 2_645 ?
Tl1 O3 3.65(3) 2_655 ?
Tl1 O3 3.65(3) . ?
Tl1 O4 3.65(3) 2_655 ?
Tl1 O4 3.65(3) . ?
Tl1 O6 3.13(2) 1_545 ?
Tl1 O6 3.21(2) 2_655 ?
Tl1 O6 3.21(2) . ?
Tl1 O6 3.13(2) 2_645 ?
Tl1 O8 3.29(3) 2_655 ?
Tl1 O8 3.29(3) . ?
Tl2 Tl2 3.8154(4) 1_545 ?
Tl2 Tl2 3.8154(4) 1_565 ?
Tl2 O4 3.88(3) . ?
Tl2 O5 3.66(3) . ?
Tl2 O5 3.33(3) 1_545 ?
Tl2 O7 3.54(2) 1_545 ?
Tl2 O7 3.48(2) . ?
Tl2 O9 3.40(2) 1_455 ?
Tl2 O9 3.54(2) 1_445 ?
Tl2 O10 3.07(2) . ?
Tl2 O10 3.19(2) 1_545 ?
Tl2 O11 3.18(3) 1_545 ?
Tl2 O12 3.00(3) 1_445 ?
Tl2 O12 3.38(3) 1_455 ?
Tl2 O14 3.60(4) 1_445 ?
Tl2 O15 3.01(2) 1_455 ?
Tl2 O15 3.01(2) 1_445 ?
Tl2 O18 3.083(19) . ?
Tl3 Tl3 3.601(18) 2_656 ?
Tl3 Tl3 3.748(18) 2_756 ?
Tl3 Tl3 3.8154(4) 1_565 ?
Tl3 Tl3 3.8154(4) 1_545 ?
Tl3 O13 3.23(3) 2_756 ?
Tl3 O13 3.06(3) 1_545 ?
Tl3 O13 2.70(3) 2_746 ?
Tl3 O13 3.53(3) . ?
Tl3 O14 3.58(4) 2_746 ?
Tl3 O14 3.52(4) 1_545 ?
Tl3 O16 3.353(19) 1_545 ?
Tl3 O16 3.388(18) . ?
Tl3 O17 3.19(3) . ?
Tl3 O17 3.20(3) 1_545 ?
Tl3 O17 2.87(3) 2_656 ?
Tl3 O17 2.89(3) 2_646 ?
Tl3 O18 3.97(2) . ?
O1 O1 1.08(7) 2 ?

loop_
_twin_individual_id
_twin_individual_mass_fraction_refined
1 0.25781
2 0.25283
3 0.26478
4 0.22458
